data_4067444
loop_
_publ_author_name
'Alvarez, M. Angeles'
'Garc\'ia, M. Esther'
'Mart\'inez, M. Eugenia'
'Ruiz, Miguel A.'

_publ_section_title
;
 Heterometallic Derivatives of the Unsaturated Methyl-Bridged Complex
 [Mo2(\h5-C5H5)2(\m-CH3)(\m-PCy2)(CO)2]. Photochemical Generation of
 Methylidyne-Bridged Clusters
;
_journal_issue 4
_journal_name_full Organometallics
_journal_page_first 904
_journal_paper_doi 10.1021/om900961u
_journal_volume 29
_journal_year 2010
_chemical_compound_source 'synthesis as described'
_chemical_formula_moiety 'C28 H33 Mo2 O5 P Ru'
_chemical_formula_sum 'C28 H33 Mo2 O5 P Ru'
_chemical_formula_weight 773.46
_chemical_name_systematic
;
 ?
;
_space_group_IT_number 2
_symmetry_cell_setting triclinic
_symmetry_Int_Tables_number 2
_symmetry_space_group_name_Hall '-P 1'
_symmetry_space_group_name_H-M 'P -1'
_atom_sites_solution_hydrogens geom
_atom_sites_solution_primary direct
_atom_sites_solution_secondary difmap
_audit_conform_dict_location ftp://ftp.iucr.org/pub/cif_core.dic
_audit_conform_dict_name cif_core.dic
_audit_conform_dict_version 2.3
_audit_creation_method 'WinGX routine CIF_UPDATE'
_cell_angle_alpha 92.550(2)
_cell_angle_beta 90.460(2)
_cell_angle_gamma 116.6820(10)
_cell_formula_units_Z 2
_cell_length_a 9.8055(2)
_cell_length_b 10.1325(3)
_cell_length_c 15.6350(4)
_cell_measurement_reflns_used 4898
_cell_measurement_temperature 100(2)
_cell_measurement_theta_max 25.350
_cell_measurement_theta_min 0.407
_cell_measurement_wavelength 0.71073
_cell_volume 1385.93(6)
_computing_cell_refinement 'HKL Scalepack (Otwinowski & Minor, 1997)'
_computing_data_collection 'Collect (Bruker AXS BV, 1997-2004)'
_computing_data_reduction
;
 HKL Denzo and Scalepack (Otwinowski & Minor, 1997) 
;
_computing_molecular_graphics 'Ortep-3 for Windows (Farrugia, 1997)'
_computing_publication_material 'WinGX publication routines (Farrugia, 1999)'
_computing_structure_refinement 'SHELXL-97 (Sheldrick, 1997)'
_computing_structure_solution 'SHELXS-97 (Sheldrick, 1997)'
_diffrn_ambient_temperature 100(2)
_diffrn_measured_fraction_theta_full 0.993
_diffrn_measured_fraction_theta_max 0.993
_diffrn_measurement_device '90 mm CCD camera on \k-goniostat'
_diffrn_measurement_device_type KappaCCD
_diffrn_measurement_method CCD
_diffrn_radiation_monochromator 'horizontally mounted graphite crystal'
_diffrn_radiation_probe x-ray
_diffrn_radiation_source 'fine-focus sealed tube'
_diffrn_radiation_type MoK\a
_diffrn_radiation_wavelength 0.71073
_diffrn_reflns_av_R_equivalents 0.0248
_diffrn_reflns_av_unetI/netI 0.025
_diffrn_reflns_limit_h_max 11
_diffrn_reflns_limit_h_min -11
_diffrn_reflns_limit_k_max 12
_diffrn_reflns_limit_k_min -12
_diffrn_reflns_limit_l_max 18
_diffrn_reflns_limit_l_min 0
_diffrn_reflns_number 19070
_diffrn_reflns_theta_full 25.24
_diffrn_reflns_theta_max 25.24
_diffrn_reflns_theta_min 1.3
_exptl_absorpt_coefficient_mu 1.523
_exptl_absorpt_correction_T_max 0.85656
_exptl_absorpt_correction_T_min 0.79597
_exptl_absorpt_correction_type multi-scan
_exptl_absorpt_process_details
;
 R.H. Blessing, Acta Cryst. (1995), A51, 33-38
;
_exptl_crystal_colour brown
_exptl_crystal_density_diffrn 1.853
_exptl_crystal_density_method 'not measured'
_exptl_crystal_description prism
_exptl_crystal_F_000 768
_exptl_crystal_size_max 0.17
_exptl_crystal_size_mid 0.12
_exptl_crystal_size_min 0.1
_refine_diff_density_max 2.412
_refine_diff_density_min -2.082
_refine_diff_density_rms 0.33
_refine_ls_extinction_method none
_refine_ls_goodness_of_fit_ref 1.236
_refine_ls_hydrogen_treatment mixed
_refine_ls_matrix_type full
_refine_ls_number_parameters 338
_refine_ls_number_reflns 4980
_refine_ls_number_restraints 1
_refine_ls_restrained_S_all 1.236
_refine_ls_R_factor_all 0.0581
_refine_ls_R_factor_gt 0.0471
_refine_ls_shift/su_max 0.001
_refine_ls_shift/su_mean 0
_refine_ls_structure_factor_coef Fsqd
_refine_ls_weighting_details 'calc w=1/[\s^2^(Fo^2^)+(0.0843P)^2^+4.6921P] where P=(Fo^2^+2Fc^2^)/3'
_refine_ls_weighting_scheme calc
_refine_ls_wR_factor_gt 0.1316
_refine_ls_wR_factor_ref 0.1537
_reflns_number_gt 4189
_reflns_number_total 4980
_reflns_threshold_expression >2sigma(I)
_cod_data_source_file om900961u_si_001.cif
_cod_data_source_block compound7
_cod_database_code 4067444

loop_
_symmetry_equiv_pos_as_xyz
'x, y, z'
'-x, -y, -z'

loop_
_atom_site_label
_atom_site_type_symbol
_atom_site_fract_x
_atom_site_fract_y
_atom_site_fract_z
_atom_site_U_iso_or_equiv
_atom_site_adp_type
_atom_site_occupancy
_atom_site_symmetry_multiplicity
_atom_site_calc_flag
_atom_site_refinement_flags
Mo1 Mo 0.87262(6) 0.65861(6) 0.65159(3) 0.02438(18) Uani 1 1 d .
Mo2 Mo 1.10713(5) 0.65144(5) 0.73723(3) 0.02077(17) Uani 1 1 d .
Ru1 Ru 1.17687(6) 0.86901(6) 0.61085(3) 0.02823(18) Uani 1 1 d .
P1 P 0.85761(16) 0.57346(16) 0.79367(10) 0.0209(3) Uani 1 1 d .
O1 O 0.9317(6) 0.9698(6) 0.7311(3) 0.0374(11) Uani 1 1 d .
O2 O 1.2169(6) 0.9635(5) 0.8298(3) 0.0411(12) Uani 1 1 d .
O3 O 1.4839(5) 0.8857(5) 0.5684(3) 0.0352(11) Uani 1 1 d .
O4 O 1.0921(7) 0.8736(7) 0.4247(3) 0.0576(16) Uani 1 1 d .
O5 O 1.2805(7) 1.1945(6) 0.6784(4) 0.0563(15) Uani 1 1 d .
C1 C 0.9258(7) 0.8609(7) 0.7000(4) 0.0285(13) Uani 1 1 d .
C2 C 1.1732(7) 0.8543(7) 0.7859(4) 0.0303(14) Uani 1 1 d .
C3 C 1.3710(8) 0.8851(7) 0.5852(4) 0.0323(15) Uani 1 1 d .
C4 C 1.1266(8) 0.8778(8) 0.4946(5) 0.0400(17) Uani 1 1 d .
C5 C 1.2400(8) 1.0735(8) 0.6537(5) 0.0377(16) Uani 1 1 d .
C6 C 1.0665(7) 0.6466(7) 0.6055(4) 0.0268(13) Uani 1 1 d D
C7 C 0.7411(8) 0.7142(8) 0.5428(4) 0.0387(17) Uani 1 1 d .
H7 H 0.781 0.8109 0.5224 0.046 Uiso 1 1 calc R
C8 C 0.6413(7) 0.6616(8) 0.6124(5) 0.0391(16) Uani 1 1 d .
H8 H 0.6029 0.7173 0.6459 0.047 Uiso 1 1 calc R
C9 C 0.6089(7) 0.5133(8) 0.6234(5) 0.0404(18) Uani 1 1 d .
H9 H 0.5462 0.4509 0.6653 0.049 Uiso 1 1 calc R
C10 C 0.6905(8) 0.4754(8) 0.5579(5) 0.0392(17) Uani 1 1 d .
H10 H 0.6902 0.382 0.5489 0.047 Uiso 1 1 calc R
C11 C 0.7703(9) 0.5998(9) 0.5098(5) 0.0414(17) Uani 1 1 d .
H11 H 0.8332 0.605 0.4629 0.05 Uiso 1 1 calc R
C12 C 1.2925(7) 0.5712(7) 0.7044(4) 0.0282(13) Uani 1 1 d .
H12 H 1.3206 0.5649 0.6469 0.034 Uiso 1 1 calc R
C13 C 1.3610(6) 0.6955(7) 0.7618(4) 0.0237(12) Uani 1 1 d .
H13 H 1.4429 0.7881 0.7497 0.028 Uiso 1 1 calc R
C14 C 1.2876(7) 0.6590(8) 0.8403(4) 0.0350(15) Uani 1 1 d .
H14 H 1.3118 0.722 0.8907 0.042 Uiso 1 1 calc R
C15 C 1.1708(7) 0.5111(8) 0.8305(5) 0.0383(18) Uani 1 1 d .
H15 H 1.1021 0.4579 0.8732 0.046 Uiso 1 1 calc R
C16 C 1.1746(7) 0.4573(7) 0.7468(5) 0.0363(16) Uani 1 1 d .
H16 H 1.1093 0.3611 0.7229 0.044 Uiso 1 1 calc R
C17 C 0.7282(6) 0.3741(6) 0.8127(4) 0.0240(12) Uani 1 1 d .
H17 H 0.6206 0.3596 0.8074 0.029 Uiso 1 1 calc R
C18 C 0.7498(7) 0.3261(7) 0.9017(4) 0.0260(13) Uani 1 1 d .
H18A H 0.8573 0.3448 0.91 0.031 Uiso 1 1 calc R
H18B H 0.7283 0.3861 0.9463 0.031 Uiso 1 1 calc R
C19 C 0.6440(7) 0.1613(6) 0.9123(4) 0.0288(14) Uani 1 1 d .
H19A H 0.6638 0.1335 0.9693 0.035 Uiso 1 1 calc R
H19B H 0.5363 0.1442 0.9092 0.035 Uiso 1 1 calc R
C20 C 0.6688(7) 0.0648(7) 0.8431(4) 0.0313(14) Uani 1 1 d .
H20A H 0.5962 -0.0401 0.8498 0.038 Uiso 1 1 calc R
H20B H 0.7737 0.075 0.8493 0.038 Uiso 1 1 calc R
C21 C 0.6454(8) 0.1098(7) 0.7542(4) 0.0329(14) Uani 1 1 d .
H21A H 0.6682 0.0501 0.71 0.039 Uiso 1 1 calc R
H21B H 0.5374 0.0894 0.7459 0.039 Uiso 1 1 calc R
C22 C 0.7486(7) 0.2735(7) 0.7437(4) 0.0302(14) Uani 1 1 d .
H22A H 0.7268 0.3002 0.6868 0.036 Uiso 1 1 calc R
H22B H 0.8563 0.2908 0.7453 0.036 Uiso 1 1 calc R
C23 C 0.8251(7) 0.6825(7) 0.8834(4) 0.0246(12) Uani 1 1 d .
H23 H 0.862 0.7847 0.8631 0.03 Uiso 1 1 calc R
C24 C 0.6541(7) 0.6282(7) 0.8993(4) 0.0277(13) Uani 1 1 d .
H24A H 0.6025 0.6351 0.8463 0.033 Uiso 1 1 calc R
H24B H 0.6084 0.5229 0.9134 0.033 Uiso 1 1 calc R
C25 C 0.6265(8) 0.7181(8) 0.9723(4) 0.0318(14) Uani 1 1 d .
H25A H 0.516 0.6742 0.9837 0.038 Uiso 1 1 calc R
H25B H 0.6591 0.8206 0.9552 0.038 Uiso 1 1 calc R
C26 C 0.7154(7) 0.7207(7) 1.0541(4) 0.0282(13) Uani 1 1 d .
H26A H 0.6968 0.7802 1.1004 0.034 Uiso 1 1 calc R
H26B H 0.6792 0.6188 1.073 0.034 Uiso 1 1 calc R
C27 C 0.8853(7) 0.7869(7) 1.0378(4) 0.0322(14) Uani 1 1 d .
H27A H 0.9408 0.7873 1.091 0.039 Uiso 1 1 calc R
H27B H 0.9221 0.8907 1.0221 0.039 Uiso 1 1 calc R
C28 C 0.9202(7) 0.6996(7) 0.9659(4) 0.0269(13) Uani 1 1 d .
H28A H 0.8979 0.6004 0.9852 0.032 Uiso 1 1 calc R
H28B H 1.0301 0.7513 0.9534 0.032 Uiso 1 1 calc R
H6 H 1.076(6) 0.580(5) 0.561(3) 0.014(14) Uiso 1 1 d D

loop_
_atom_site_aniso_label
_atom_site_aniso_U_11
_atom_site_aniso_U_22
_atom_site_aniso_U_33
_atom_site_aniso_U_23
_atom_site_aniso_U_13
_atom_site_aniso_U_12
Mo1 0.0212(3) 0.0324(3) 0.0233(3) 0.0108(2) 0.0012(2) 0.0146(2)
Mo2 0.0173(3) 0.0239(3) 0.0223(3) 0.0095(2) 0.00145(19) 0.0096(2)
Ru1 0.0255(3) 0.0336(3) 0.0289(3) 0.0171(2) 0.0068(2) 0.0148(2)
P1 0.0174(7) 0.0237(7) 0.0230(8) 0.0091(6) 0.0023(6) 0.0097(6)
O1 0.041(3) 0.044(3) 0.036(3) 0.015(2) 0.012(2) 0.026(2)
O2 0.048(3) 0.030(3) 0.038(3) 0.006(2) 0.002(2) 0.011(2)
O3 0.028(2) 0.047(3) 0.034(3) 0.015(2) 0.010(2) 0.018(2)
O4 0.062(4) 0.079(4) 0.036(3) 0.028(3) 0.005(3) 0.033(3)
O5 0.061(4) 0.035(3) 0.074(4) 0.020(3) 0.025(3) 0.021(3)
C1 0.033(3) 0.036(4) 0.025(3) 0.010(3) 0.006(3) 0.023(3)
C2 0.030(3) 0.027(3) 0.033(3) 0.009(3) 0.002(3) 0.012(3)
C3 0.036(4) 0.032(3) 0.027(3) 0.017(3) 0.003(3) 0.012(3)
C4 0.032(4) 0.045(4) 0.046(4) 0.024(3) 0.006(3) 0.018(3)
C5 0.042(4) 0.029(4) 0.047(4) 0.019(3) 0.014(3) 0.018(3)
C6 0.026(3) 0.034(3) 0.022(3) 0.011(3) -0.001(2) 0.014(3)
C7 0.029(3) 0.048(4) 0.037(4) 0.025(3) -0.005(3) 0.014(3)
C8 0.026(3) 0.053(4) 0.046(4) 0.015(3) 0.004(3) 0.023(3)
C9 0.021(3) 0.045(4) 0.046(4) 0.019(3) -0.011(3) 0.006(3)
C10 0.034(4) 0.037(4) 0.040(4) -0.002(3) -0.019(3) 0.010(3)
C11 0.042(4) 0.052(4) 0.030(4) 0.003(3) -0.012(3) 0.021(4)
C12 0.021(3) 0.036(3) 0.030(3) -0.002(3) -0.005(2) 0.015(3)
C13 0.017(3) 0.027(3) 0.027(3) 0.006(2) -0.002(2) 0.010(2)
C14 0.032(3) 0.056(4) 0.028(3) 0.002(3) -0.009(3) 0.029(3)
C15 0.024(3) 0.049(4) 0.054(4) 0.038(4) 0.011(3) 0.024(3)
C16 0.023(3) 0.028(3) 0.062(5) 0.007(3) -0.004(3) 0.015(3)
C17 0.018(3) 0.024(3) 0.027(3) 0.007(2) 0.004(2) 0.007(2)
C18 0.024(3) 0.025(3) 0.027(3) 0.007(2) 0.001(2) 0.009(2)
C19 0.031(3) 0.023(3) 0.026(3) 0.013(2) 0.003(3) 0.006(3)
C20 0.030(3) 0.028(3) 0.034(4) 0.005(3) 0.000(3) 0.011(3)
C21 0.031(3) 0.029(3) 0.034(4) 0.001(3) -0.002(3) 0.010(3)
C22 0.020(3) 0.032(3) 0.030(3) 0.008(3) 0.005(2) 0.004(3)
C23 0.024(3) 0.023(3) 0.029(3) 0.006(2) 0.003(2) 0.012(2)
C24 0.026(3) 0.033(3) 0.027(3) 0.007(3) 0.001(2) 0.015(3)
C25 0.035(3) 0.036(4) 0.032(3) 0.006(3) 0.004(3) 0.022(3)
C26 0.035(3) 0.026(3) 0.028(3) 0.004(2) 0.002(3) 0.017(3)
C27 0.032(3) 0.027(3) 0.031(3) 0.006(3) 0.000(3) 0.007(3)
C28 0.019(3) 0.024(3) 0.032(3) 0.008(3) 0.002(2) 0.004(2)

loop_
_atom_type_symbol
_atom_type_description
_atom_type_scat_dispersion_real
_atom_type_scat_dispersion_imag
_atom_type_scat_source
C C 0.0033 0.0016 'International Tables Vol C Tables 4.2.6.8 and 6.1.1.4'
H H 0 0 'International Tables Vol C Tables 4.2.6.8 and 6.1.1.4'
Mo Mo -1.6832 0.6857 'International Tables Vol C Tables 4.2.6.8 and 6.1.1.4'
O O 0.0106 0.006 'International Tables Vol C Tables 4.2.6.8 and 6.1.1.4'
P P 0.1023 0.0942 'International Tables Vol C Tables 4.2.6.8 and 6.1.1.4'
Ru Ru -1.2594 0.8363 'International Tables Vol C Tables 4.2.6.8 and 6.1.1.4'

loop_
_geom_angle_atom_site_label_1
_geom_angle_atom_site_label_2
_geom_angle_atom_site_label_3
_geom_angle
C1 Mo1 C6 110.6(3)
C1 Mo1 C10 139.6(3)
C6 Mo1 C10 98.0(3)
C1 Mo1 C9 113.5(3)
C6 Mo1 C9 133.0(3)
C10 Mo1 C9 35.8(3)
C1 Mo1 C8 83.1(3)
C6 Mo1 C8 144.8(3)
C10 Mo1 C8 57.9(3)
C9 Mo1 C8 34.8(3)
C1 Mo1 C7 85.1(3)
C6 Mo1 C7 111.6(2)
C10 Mo1 C7 57.5(3)
C9 Mo1 C7 58.4(2)
C8 Mo1 C7 35.1(2)
C1 Mo1 C11 116.9(3)
C6 Mo1 C11 87.5(3)
C10 Mo1 C11 34.7(3)
C9 Mo1 C11 58.8(3)
C8 Mo1 C11 57.9(3)
C7 Mo1 C11 34.3(3)
C1 Mo1 P1 90.09(18)
C6 Mo1 P1 102.62(16)
C10 Mo1 P1 111.28(19)
C9 Mo1 P1 92.57(18)
C8 Mo1 P1 109.79(18)
C7 Mo1 P1 144.89(18)
C11 Mo1 P1 146.0(2)
C1 Mo1 Mo2 91.87(18)
C6 Mo1 Mo2 50.03(16)
C10 Mo1 Mo2 128.50(19)
C9 Mo1 Mo2 140.41(17)
C8 Mo1 Mo2 165.04(19)
C7 Mo1 Mo2 158.71(17)
C11 Mo1 Mo2 136.1(2)
P1 Mo1 Mo2 55.96(4)
C1 Mo1 Ru1 67.70(18)
C6 Mo1 Ru1 44.33(18)
C10 Mo1 Ru1 126.7(2)
C9 Mo1 Ru1 154.56(17)
C8 Mo1 Ru1 127.35(18)
C7 Mo1 Ru1 97.37(17)
C11 Mo1 Ru1 97.2(2)
P1 Mo1 Ru1 112.87(4)
Mo2 Mo1 Ru1 62.227(17)
C2 Mo2 C6 109.0(3)
C2 Mo2 C15 111.2(3)
C6 Mo2 C15 136.1(3)
C2 Mo2 C13 86.0(2)
C6 Mo2 C13 108.8(2)
C15 Mo2 C13 58.1(2)
C2 Mo2 C16 139.0(3)
C6 Mo2 C16 101.5(3)
C15 Mo2 C16 34.7(3)
C13 Mo2 C16 58.1(2)
C2 Mo2 C12 119.2(2)
C6 Mo2 C12 87.4(2)
C15 Mo2 C12 57.9(2)
C13 Mo2 C12 34.8(2)
C16 Mo2 C12 34.9(2)
C2 Mo2 C14 81.3(3)
C6 Mo2 C14 142.9(2)
C15 Mo2 C14 35.2(3)
C13 Mo2 C14 34.8(2)
C16 Mo2 C14 58.0(3)
C12 Mo2 C14 57.8(2)
C2 Mo2 P1 91.13(19)
C6 Mo2 P1 102.78(17)
C15 Mo2 P1 93.33(16)
C13 Mo2 P1 147.42(15)
C16 Mo2 P1 108.39(17)
C12 Mo2 P1 143.18(17)
C14 Mo2 P1 112.75(18)
C2 Mo2 Mo1 91.25(19)
C6 Mo2 Mo1 50.11(17)
C15 Mo2 Mo1 143.14(17)
C13 Mo2 Mo1 156.28(15)
C16 Mo2 Mo1 129.69(17)
C12 Mo2 Mo1 135.32(15)
C14 Mo2 Mo1 166.68(17)
P1 Mo2 Mo1 56.06(4)
C2 Mo2 Ru1 65.94(19)
C6 Mo2 Ru1 44.34(18)
C15 Mo2 Ru1 153.35(16)
C13 Mo2 Ru1 95.39(15)
C16 Mo2 Ru1 130.67(19)
C12 Mo2 Ru1 99.13(17)
C14 Mo2 Ru1 123.16(19)
P1 Mo2 Ru1 112.96(4)
Mo1 Mo2 Ru1 62.242(18)
C3 Ru1 C4 93.1(3)
C3 Ru1 C5 98.5(3)
C4 Ru1 C5 101.3(3)
C3 Ru1 C6 96.5(3)
C4 Ru1 C6 92.5(3)
C5 Ru1 C6 158.9(3)
C3 Ru1 Mo2 96.40(18)
C4 Ru1 Mo2 138.7(2)
C5 Ru1 Mo2 116.8(2)
C6 Ru1 Mo2 46.50(17)
C3 Ru1 Mo1 142.5(2)
C4 Ru1 Mo1 94.7(2)
C5 Ru1 Mo1 115.7(2)
C6 Ru1 Mo1 46.56(18)
Mo2 Ru1 Mo1 55.531(16)
C23 P1 C17 105.6(3)
C23 P1 Mo2 120.69(19)
C17 P1 Mo2 122.1(2)
C23 P1 Mo1 118.17(19)
C17 P1 Mo1 119.15(19)
Mo2 P1 Mo1 67.98(4)
O1 C1 Mo1 168.8(6)
O2 C2 Mo2 166.4(5)
O3 C3 Ru1 175.8(6)
O4 C4 Ru1 175.7(7)
O5 C5 Ru1 178.4(6)
Ru1 C6 Mo2 89.2(3)
Ru1 C6 Mo1 89.1(3)
Mo2 C6 Mo1 79.9(2)
Ru1 C6 H6 126(4)
Mo2 C6 H6 128(3)
Mo1 C6 H6 130(3)
C11 C7 C8 108.5(7)
C11 C7 Mo1 73.0(4)
C8 C7 Mo1 72.3(4)
C11 C7 H7 125.8
C8 C7 H7 125.8
Mo1 C7 H7 120.7
C9 C8 C7 108.7(7)
C9 C8 Mo1 72.6(4)
C7 C8 Mo1 72.6(4)
C9 C8 H8 125.6
C7 C8 H8 125.6
Mo1 C8 H8 121
C8 C9 C10 106.0(6)
C8 C9 Mo1 72.7(4)
C10 C9 Mo1 71.8(4)
C8 C9 H9 127
C10 C9 H9 127
Mo1 C9 H9 120.4
C11 C10 C9 108.7(7)
C11 C10 Mo1 73.2(4)
C9 C10 Mo1 72.4(4)
C11 C10 H10 125.7
C9 C10 H10 125.7
Mo1 C10 H10 120.5
C7 C11 C10 108.1(7)
C7 C11 Mo1 72.8(4)
C10 C11 Mo1 72.1(4)
C7 C11 H11 125.9
C10 C11 H11 125.9
Mo1 C11 H11 120.9
C13 C12 C16 108.2(6)
C13 C12 Mo2 72.5(3)
C16 C12 Mo2 72.5(4)
C13 C12 H12 125.9
C16 C12 H12 125.9
Mo2 C12 H12 120.9
C12 C13 C14 108.2(6)
C12 C13 Mo2 72.7(3)
C14 C13 Mo2 72.9(3)
C12 C13 H13 125.9
C14 C13 H13 125.9
Mo2 C13 H13 120.2
C13 C14 C15 107.7(6)
C13 C14 Mo2 72.3(3)
C15 C14 Mo2 72.0(3)
C13 C14 H14 126.2
C15 C14 H14 126.2
Mo2 C14 H14 121.3
C16 C15 C14 108.0(6)
C16 C15 Mo2 72.8(4)
C14 C15 Mo2 72.8(3)
C16 C15 H15 126
C14 C15 H15 126
Mo2 C15 H15 120.2
C15 C16 C12 107.9(6)
C15 C16 Mo2 72.5(4)
C12 C16 Mo2 72.6(4)
C15 C16 H16 126
C12 C16 H16 126
Mo2 C16 H16 120.6
C22 C17 C18 109.4(5)
C22 C17 P1 110.2(4)
C18 C17 P1 114.2(4)
C22 C17 H17 107.6
C18 C17 H17 107.6
P1 C17 H17 107.6
C19 C18 C17 111.6(5)
C19 C18 H18A 109.3
C17 C18 H18A 109.3
C19 C18 H18B 109.3
C17 C18 H18B 109.3
H18A C18 H18B 108
C20 C19 C18 111.2(5)
C20 C19 H19A 109.4
C18 C19 H19A 109.4
C20 C19 H19B 109.4
C18 C19 H19B 109.4
H19A C19 H19B 108
C19 C20 C21 110.5(5)
C19 C20 H20A 109.6
C21 C20 H20A 109.6
C19 C20 H20B 109.6
C21 C20 H20B 109.6
H20A C20 H20B 108.1
C22 C21 C20 111.0(5)
C22 C21 H21A 109.4
C20 C21 H21A 109.4
C22 C21 H21B 109.4
C20 C21 H21B 109.4
H21A C21 H21B 108
C21 C22 C17 113.2(5)
C21 C22 H22A 108.9
C17 C22 H22A 108.9
C21 C22 H22B 108.9
C17 C22 H22B 108.9
H22A C22 H22B 107.8
C24 C23 C28 113.1(5)
C24 C23 P1 111.9(4)
C28 C23 P1 114.3(4)
C24 C23 H23 105.5
C28 C23 H23 105.5
P1 C23 H23 105.5
C25 C24 C23 112.2(5)
C25 C24 H24A 109.2
C23 C24 H24A 109.2
C25 C24 H24B 109.2
C23 C24 H24B 109.2
H24A C24 H24B 107.9
C24 C25 C26 110.8(5)
C24 C25 H25A 109.5
C26 C25 H25A 109.5
C24 C25 H25B 109.5
C26 C25 H25B 109.5
H25A C25 H25B 108.1
C27 C26 C25 110.3(5)
C27 C26 H26A 109.6
C25 C26 H26A 109.6
C27 C26 H26B 109.6
C25 C26 H26B 109.6
H26A C26 H26B 108.1
C26 C27 C28 111.7(5)
C26 C27 H27A 109.3
C28 C27 H27A 109.3
C26 C27 H27B 109.3
C28 C27 H27B 109.3
H27A C27 H27B 107.9
C27 C28 C23 111.8(5)
C27 C28 H28A 109.3
C23 C28 H28A 109.3
C27 C28 H28B 109.3
C23 C28 H28B 109.3
H28A C28 H28B 107.9

loop_
_geom_bond_atom_site_label_1
_geom_bond_atom_site_label_2
_geom_bond_distance
Mo1 C1 1.986(7)
Mo1 C6 2.091(6)
Mo1 C10 2.349(7)
Mo1 C9 2.356(6)
Mo1 C8 2.358(6)
Mo1 C7 2.361(6)
Mo1 C11 2.363(7)
Mo1 P1 2.4005(15)
Mo1 Mo2 2.6824(7)
Mo1 Ru1 2.8793(7)
Mo2 C2 1.970(7)
Mo2 C6 2.089(6)
Mo2 C15 2.346(6)
Mo2 C13 2.349(6)
Mo2 C16 2.350(6)
Mo2 C12 2.352(6)
Mo2 C14 2.357(6)
Mo2 P1 2.3979(15)
Mo2 Ru1 2.8789(7)
Ru1 C3 1.884(7)
Ru1 C4 1.895(8)
Ru1 C5 1.960(7)
Ru1 C6 2.012(7)
P1 C23 1.864(6)
P1 C17 1.880(6)
O1 C1 1.163(8)
O2 C2 1.175(8)
O3 C3 1.137(8)
O4 C4 1.136(9)
O5 C5 1.153(9)
C6 H6 0.98(2)
C7 C11 1.392(11)
C7 C8 1.423(10)
C7 H7 0.95
C8 C9 1.408(10)
C8 H8 0.95
C9 C10 1.445(11)
C9 H9 0.95
C10 C11 1.405(11)
C10 H10 0.95
C11 H11 0.95
C12 C13 1.404(9)
C12 C16 1.411(9)
C12 H12 0.95
C13 C14 1.405(9)
C13 H13 0.95
C14 C15 1.420(10)
C14 H14 0.95
C15 C16 1.402(11)
C15 H15 0.95
C16 H16 0.95
C17 C22 1.527(9)
C17 C18 1.539(8)
C17 H17 1
C18 C19 1.537(8)
C18 H18A 0.99
C18 H18B 0.99
C19 C20 1.519(9)
C19 H19A 0.99
C19 H19B 0.99
C20 C21 1.529(9)
C20 H20A 0.99
C20 H20B 0.99
C21 C22 1.524(9)
C21 H21A 0.99
C21 H21B 0.99
C22 H22A 0.99
C22 H22B 0.99
C23 C24 1.538(8)
C23 C28 1.542(8)
C23 H23 1
C24 C25 1.530(9)
C24 H24A 0.99
C24 H24B 0.99
C25 C26 1.534(9)
C25 H25A 0.99
C25 H25B 0.99
C26 C27 1.519(9)
C26 H26A 0.99
C26 H26B 0.99
C27 C28 1.534(9)
C27 H27A 0.99
C27 H27B 0.99
C28 H28A 0.99
C28 H28B 0.99
